data_2204817
loop_
_publ_author_name
'Tong, Yi-Ping'
'Ye, Bao-Hui'

_publ_section_title
Chloro[2-(1-ethyl-1<i>H</i>-benzimidazol-2-yl)phenol-\k<i>N</i>^3^][2-(1-ethyl-1<i>H</i>-benzimidazol-2-yl)phenolato-\k^2^<i>N</i>^3^,<i>O</i>]zinc(II)
_journal_issue 12
_journal_name_full 'Acta Crystallographica Section E'
_journal_page_first m1927
_journal_page_last m1929
_journal_paper_doi 10.1107/S1600536804028880
_journal_volume 60
_journal_year 2004
_chemical_formula_iupac '[Zn (C15 H13 N2 O) Cl (C15 H14 N2 O)]'
_chemical_formula_moiety 'C30 H27 Cl N4 O2 Zn'
_chemical_formula_sum 'C30 H27 Cl N4 O2 Zn'
_chemical_formula_weight 576.38
_chemical_name_systematic
;
Chloro[2-(1-ethyl-1H-benzoimidazol-2-yl)phenol-\kN]o[2-(1-ethyl-1H-
benzoimidazol-2-yl)phenolato-\k^2^N^3^,O]zinc(II)
;
_space_group_IT_number 14
_symmetry_cell_setting monoclinic
_symmetry_space_group_name_Hall '-P 2ybc'
_symmetry_space_group_name_H-M 'P 1 21/c 1'
_atom_sites_solution_hydrogens geom
_atom_sites_solution_primary direct
_atom_sites_solution_secondary difmap
_audit_creation_method SHELXL-97
_cell_angle_alpha 90.00
_cell_angle_beta 128.360(2)
_cell_angle_gamma 90.00
_cell_formula_units_Z 4
_cell_length_a 11.6509(10)
_cell_length_b 18.0743(17)
_cell_length_c 16.5092(16)
_cell_measurement_reflns_used 1612
_cell_measurement_temperature 293(2)
_cell_measurement_theta_max 25.86
_cell_measurement_theta_min 2.23
_cell_volume 2726.0(4)
_computing_cell_refinement 'SAINT (Bruker, 2001)'
_computing_data_collection 'SMART (Bruker, 2001)'
_computing_data_reduction SAINT
_computing_molecular_graphics 'SHELXTL (Sheldrick, 2000)'
_computing_publication_material SHELXL97
_computing_structure_refinement 'SHELXL97 (Sheldrick, 1997)'
_computing_structure_solution 'SHELXS97 (Sheldrick, 1997)'
_diffrn_ambient_temperature 293(2)
_diffrn_measured_fraction_theta_full 0.988
_diffrn_measured_fraction_theta_max 0.988
_diffrn_measurement_device_type 'Bruker APEX area-detector'
_diffrn_measurement_method '\f and \w'
_diffrn_radiation_monochromator graphite
_diffrn_radiation_source 'fine-focus sealed tube'
_diffrn_radiation_type MoK\a
_diffrn_radiation_wavelength 0.71073
_diffrn_reflns_av_R_equivalents 0.0612
_diffrn_reflns_av_sigmaI/netI 0.0912
_diffrn_reflns_limit_h_max 14
_diffrn_reflns_limit_h_min -11
_diffrn_reflns_limit_k_max 22
_diffrn_reflns_limit_k_min -21
_diffrn_reflns_limit_l_max 11
_diffrn_reflns_limit_l_min -20
_diffrn_reflns_number 15264
_diffrn_reflns_theta_full 26.50
_diffrn_reflns_theta_max 26.50
_diffrn_reflns_theta_min 1.94
_diffrn_standards_decay_% 0
_diffrn_standards_interval_time 0
_diffrn_standards_number 0
_exptl_absorpt_coefficient_mu 1.033
_exptl_absorpt_correction_T_max 0.9037
_exptl_absorpt_correction_T_min 0.8439
_exptl_absorpt_correction_type multi-scan
_exptl_absorpt_process_details '(SADABS; Sheldrick, 1996)'
_exptl_crystal_colour Colorless
_exptl_crystal_density_diffrn 1.404
_exptl_crystal_density_method 'not measured'
_exptl_crystal_description Block
_exptl_crystal_F_000 1192
_exptl_crystal_size_max 0.17
_exptl_crystal_size_mid 0.10
_exptl_crystal_size_min 0.10
_refine_diff_density_max 0.617
_refine_diff_density_min -0.443
_refine_ls_extinction_method none
_refine_ls_goodness_of_fit_ref 1.005
_refine_ls_hydrogen_treatment constr
_refine_ls_matrix_type full
_refine_ls_number_parameters 346
_refine_ls_number_reflns 5582
_refine_ls_number_restraints 0
_refine_ls_restrained_S_all 1.005
_refine_ls_R_factor_all 0.1239
_refine_ls_R_factor_gt 0.0628
_refine_ls_shift/su_max 0.000
_refine_ls_shift/su_mean 0.000
_refine_ls_structure_factor_coef Fsqd
_refine_ls_weighting_details 'calc w = 1/[\s^2^(Fo^2^)+(0.0715P)^2^] where P = (Fo^2^+2Fc^2^)/3'
_refine_ls_weighting_scheme calc
_refine_ls_wR_factor_gt 0.1375
_refine_ls_wR_factor_ref 0.1625
_reflns_number_gt 3103
_reflns_number_total 5582
_reflns_threshold_expression I>2\s(I)
_cod_data_source_file wn6291.cif
_cod_data_source_block I
_cod_depositor_comments
;
The following automatic conversions were performed:
'_exptl_absorpt_correction_type' value 'Multi-scan' changed to
'multi-scan' according to
'/home/saulius/struct/CIF-dictionaries/cif_core.dic' dictionary named
'cif_core.dic' version 2.4.1 from 2010-06-29.

Automatic conversion script
Id: cif_fix_enum 1527 2010-12-29 10:47:43Z saulius 

The following automatic conversions were performed:

'_exptl_absorpt_correction_type' value 'Multi-scan' changed to
'multi-scan' according to
/home/saulius/struct/CIF-dictionaries/cif_core.dic dictionary named
'cif_core.dic' version 2.4.1 from 2010-06-29.

Automatic conversion script
Id: cif_fix_values 1715 2011-07-08 13:25:40Z adriana 
;
_cod_original_sg_symbol_H-M 'P 21/c'
_cod_database_code 2204817
_cod_database_fobs_code 2204817

loop_
_symmetry_equiv_pos_as_xyz
'x, y, z'
'-x, y+1/2, -z+1/2'
'-x, -y, -z'
'x, -y-1/2, z-1/2'

loop_
_atom_site_label
_atom_site_fract_x
_atom_site_fract_y
_atom_site_fract_z
_atom_site_U_iso_or_equiv
_atom_site_adp_type
_atom_site_calc_flag
_atom_site_refinement_flags
_atom_site_occupancy
_atom_site_type_symbol
Zn1 0.20693(5) 0.25376(3) 0.36804(4) 0.0482(2) Uani d . 1 Zn
Cl1 0.26550(17) 0.37004(8) 0.41105(16) 0.1135(7) Uani d . 1 Cl
O1 0.1751(3) 0.2256(2) 0.2399(2) 0.0587(9) Uani d . 1 O
O2 0.2810(3) 0.2045(2) 0.6558(3) 0.0678(10) Uani d . 1 O
H2 0.2482 0.2260 0.6812 0.102 Uiso calc R 1 H
N1 0.0037(3) 0.2250(2) 0.3084(3) 0.0443(9) Uani d . 1 N
N2 -0.2097(4) 0.1682(2) 0.1977(3) 0.0525(10) Uani d . 1 N
N3 0.3564(3) 0.18200(19) 0.4779(3) 0.0408(9) Uani d . 1 N
N4 0.4683(4) 0.0995(2) 0.6052(3) 0.0441(9) Uani d . 1 N
C1 0.1146(5) 0.1599(3) 0.2007(3) 0.0543(12) Uani d . 1 C
C2 0.1680(6) 0.1154(4) 0.1604(4) 0.0705(16) Uani d . 1 C
H2A 0.2414 0.1336 0.1590 0.085 Uiso calc R 1 H
C3 0.1135(7) 0.0459(4) 0.1233(4) 0.0807(18) Uani d . 1 C
H3 0.1503 0.0178 0.0969 0.097 Uiso calc R 1 H
C4 0.0069(7) 0.0174(3) 0.1244(4) 0.0785(17) Uani d . 1 C
H4 -0.0270 -0.0305 0.1009 0.094 Uiso calc R 1 H
C5 -0.0503(6) 0.0595(3) 0.1602(4) 0.0681(14) Uani d . 1 C
H5 -0.1230 0.0394 0.1610 0.082 Uiso calc R 1 H
C6 -0.0036(5) 0.1315(3) 0.1954(3) 0.0497(12) Uani d . 1 C
C7 -0.0683(5) 0.1748(3) 0.2329(3) 0.0487(11) Uani d . 1 C
C8 -0.0933(5) 0.2514(3) 0.3236(3) 0.0495(11) Uani d . 1 C
C9 -0.0725(5) 0.3025(3) 0.3927(4) 0.0556(13) Uani d . 1 C
H9 0.0174 0.3256 0.4396 0.067 Uiso calc R 1 H
C10 -0.1911(6) 0.3183(3) 0.3900(4) 0.0657(15) Uani d . 1 C
H10 -0.1804 0.3523 0.4365 0.079 Uiso calc R 1 H
C11 -0.3257(6) 0.2843(3) 0.3190(5) 0.0710(16) Uani d . 1 C
H11 -0.4037 0.2974 0.3180 0.085 Uiso calc R 1 H
C12 -0.3476(5) 0.2324(3) 0.2507(5) 0.0656(15) Uani d . 1 C
H12 -0.4374 0.2091 0.2042 0.079 Uiso calc R 1 H
C13 -0.2269(5) 0.2165(3) 0.2550(4) 0.0515(12) Uani d . 1 C
C14 0.1774(4) 0.1590(3) 0.5796(4) 0.0482(11) Uani d . 1 C
C15 0.0415(5) 0.1491(3) 0.5571(4) 0.0548(12) Uani d . 1 C
H15 0.0204 0.1733 0.5962 0.066 Uiso calc R 1 H
C16 -0.0600(5) 0.1039(3) 0.4781(4) 0.0574(13) Uani d . 1 C
H16 -0.1506 0.0986 0.4633 0.069 Uiso calc R 1 H
C17 -0.0330(5) 0.0663(3) 0.4197(4) 0.0560(13) Uani d . 1 C
H17 -0.1028 0.0346 0.3673 0.067 Uiso calc R 1 H
C18 0.1015(4) 0.0765(3) 0.4408(3) 0.0514(12) Uani d . 1 C
H18 0.1220 0.0515 0.4019 0.062 Uiso calc R 1 H
C19 0.2050(4) 0.1236(2) 0.5191(3) 0.0418(10) Uani d . 1 C
C20 0.3431(4) 0.1363(2) 0.5345(3) 0.0412(10) Uani d . 1 C
C21 0.5709(4) 0.1221(2) 0.5938(3) 0.0402(10) Uani d . 1 C
C22 0.7171(4) 0.1031(3) 0.6468(3) 0.0522(12) Uani d . 1 C
H22 0.7635 0.0682 0.6996 0.063 Uiso calc R 1 H
C23 0.7889(5) 0.1388(3) 0.6166(4) 0.0564(13) Uani d . 1 C
H23 0.8872 0.1282 0.6505 0.068 Uiso calc R 1 H
C24 0.7192(5) 0.1902(3) 0.5371(4) 0.0570(13) Uani d . 1 C
H24 0.7719 0.2128 0.5188 0.068 Uiso calc R 1 H
C25 0.5745(4) 0.2088(3) 0.4844(3) 0.0482(11) Uani d . 1 C
H25 0.5283 0.2432 0.4311 0.058 Uiso calc R 1 H
C26 0.5005(4) 0.1735(2) 0.5149(3) 0.0409(10) Uani d . 1 C
C50 -0.3359(7) 0.1249(4) 0.1078(5) 0.095(2) Uani d . 1 C
H50A -0.3092 0.1081 0.0657 0.114 Uiso calc R 1 H
H50B -0.4193 0.1577 0.0657 0.114 Uiso calc R 1 H
C51 -0.3820(7) 0.0581(4) 0.1379(6) 0.115(2) Uani d . 1 C
H51A -0.3029 0.0232 0.1747 0.172 Uiso calc R 1 H
H51B -0.4659 0.0351 0.0767 0.172 Uiso calc R 1 H
H51C -0.4063 0.0738 0.1811 0.172 Uiso calc R 1 H
C52 0.4901(5) 0.0438(3) 0.6777(4) 0.0564(13) Uani d . 1 C
H52A 0.4183 0.0510 0.6888 0.068 Uiso calc R 1 H
H52B 0.5866 0.0500 0.7435 0.068 Uiso calc R 1 H
C53 0.4761(6) -0.0324(3) 0.6384(4) 0.0833(17) Uani d . 1 C
H53A 0.3808 -0.0386 0.5731 0.125 Uiso calc R 1 H
H53B 0.4889 -0.0677 0.6870 0.125 Uiso calc R 1 H
H53C 0.5496 -0.0403 0.6299 0.125 Uiso calc R 1 H

loop_
_atom_site_aniso_label
_atom_site_aniso_U_11
_atom_site_aniso_U_22
_atom_site_aniso_U_33
_atom_site_aniso_U_12
_atom_site_aniso_U_13
_atom_site_aniso_U_23
Zn1 0.0378(3) 0.0505(4) 0.0524(3) 0.0030(2) 0.0262(3) 0.0051(3)
Cl1 0.0737(9) 0.0559(10) 0.1649(17) -0.0068(8) 0.0511(11) -0.0150(11)
O1 0.0583(19) 0.072(2) 0.055(2) 0.0036(17) 0.0400(18) 0.0125(17)
O2 0.0442(18) 0.096(3) 0.076(2) -0.0116(18) 0.0433(18) -0.026(2)
N1 0.0347(18) 0.050(2) 0.046(2) 0.0066(17) 0.0238(18) 0.0070(18)
N2 0.0344(19) 0.057(3) 0.045(2) -0.0055(18) 0.0141(18) 0.003(2)
N3 0.0354(18) 0.049(2) 0.043(2) 0.0077(16) 0.0267(17) 0.0053(18)
N4 0.043(2) 0.052(2) 0.043(2) 0.0068(17) 0.0299(18) 0.0077(18)
C1 0.053(3) 0.055(3) 0.040(3) 0.010(3) 0.022(2) 0.010(2)
C2 0.071(3) 0.095(5) 0.047(3) 0.022(3) 0.037(3) 0.009(3)
C3 0.082(4) 0.091(5) 0.055(4) 0.036(4) 0.036(3) 0.002(3)
C4 0.091(4) 0.069(4) 0.059(4) 0.006(3) 0.038(4) -0.011(3)
C5 0.075(3) 0.067(4) 0.055(3) 0.002(3) 0.036(3) -0.001(3)
C6 0.049(3) 0.055(3) 0.037(3) 0.005(2) 0.023(2) 0.006(2)
C7 0.044(2) 0.052(3) 0.042(3) 0.003(2) 0.023(2) 0.008(2)
C8 0.043(2) 0.052(3) 0.048(3) 0.007(2) 0.026(2) 0.007(2)
C9 0.056(3) 0.057(3) 0.054(3) 0.010(2) 0.034(3) 0.015(3)
C10 0.074(4) 0.069(4) 0.076(4) 0.023(3) 0.058(3) 0.021(3)
C11 0.061(3) 0.083(4) 0.091(4) 0.018(3) 0.058(3) 0.030(4)
C12 0.045(3) 0.073(4) 0.083(4) 0.008(3) 0.041(3) 0.025(3)
C13 0.043(3) 0.056(3) 0.053(3) 0.007(2) 0.029(2) 0.014(2)
C14 0.037(2) 0.058(3) 0.053(3) 0.001(2) 0.030(2) 0.001(2)
C15 0.044(3) 0.068(3) 0.066(3) 0.005(2) 0.041(3) 0.001(3)
C16 0.039(2) 0.072(4) 0.070(3) 0.000(2) 0.038(3) 0.008(3)
C17 0.043(3) 0.057(3) 0.060(3) -0.004(2) 0.028(2) 0.008(3)
C18 0.045(2) 0.061(3) 0.049(3) 0.001(2) 0.030(2) 0.005(2)
C19 0.036(2) 0.051(3) 0.046(3) 0.005(2) 0.029(2) 0.005(2)
C20 0.035(2) 0.049(3) 0.043(3) 0.002(2) 0.026(2) 0.002(2)
C21 0.032(2) 0.051(3) 0.043(3) 0.0017(19) 0.026(2) -0.001(2)
C22 0.044(3) 0.064(3) 0.049(3) 0.009(2) 0.029(2) 0.003(2)
C23 0.038(2) 0.076(4) 0.062(3) 0.000(2) 0.035(2) -0.005(3)
C24 0.044(3) 0.076(4) 0.073(3) -0.004(2) 0.047(3) -0.004(3)
C25 0.047(3) 0.056(3) 0.051(3) 0.005(2) 0.035(2) 0.006(2)
C26 0.037(2) 0.046(3) 0.044(3) 0.0014(19) 0.028(2) 0.000(2)
C50 0.077(4) 0.091(5) 0.092(5) 0.002(4) 0.040(4) 0.009(4)
C51 0.100(5) 0.084(5) 0.145(7) -0.036(4) 0.068(5) -0.006(5)
C52 0.047(3) 0.068(4) 0.055(3) 0.009(2) 0.032(2) 0.018(3)
C53 0.086(4) 0.064(4) 0.082(4) -0.003(3) 0.044(4) 0.010(3)

loop_
_atom_type_symbol
_atom_type_description
_atom_type_scat_dispersion_real
_atom_type_scat_dispersion_imag
_atom_type_scat_source
C C 0.0033 0.0016 'International Tables Vol C Tables 4.2.6.8 and 6.1.1.4'
H H 0.0000 0.0000 'International Tables Vol C Tables 4.2.6.8 and 6.1.1.4'
N N 0.0061 0.0033 'International Tables Vol C Tables 4.2.6.8 and 6.1.1.4'
O O 0.0106 0.0060 'International Tables Vol C Tables 4.2.6.8 and 6.1.1.4'
Cl Cl 0.1484 0.1585 'International Tables Vol C Tables 4.2.6.8 and 6.1.1.4'
Zn Zn 0.2839 1.4301 'International Tables Vol C Tables 4.2.6.8 and 6.1.1.4'

loop_
_geom_angle_atom_site_label_1
_geom_angle_atom_site_label_2
_geom_angle_atom_site_label_3
_geom_angle
_geom_angle_publ_flag
O1 Zn1 N1 91.60(14) yes
O1 Zn1 N3 106.26(13) yes
N1 Zn1 N3 112.01(14) yes
O1 Zn1 Cl1 114.14(12) yes
N1 Zn1 Cl1 116.60(11) yes
N3 Zn1 Cl1 113.81(11) yes
C1 O1 Zn1 116.3(3) yes
C14 O2 H2 109.5 ?
C7 N1 C8 107.0(4) ?
C7 N1 Zn1 120.3(3) ?
C8 N1 Zn1 132.5(3) ?
C7 N2 C13 107.5(4) ?
C7 N2 C50 130.1(5) ?
C13 N2 C50 122.2(4) ?
C20 N3 C26 105.0(3) ?
C20 N3 Zn1 128.3(3) ?
C26 N3 Zn1 126.7(3) ?
C20 N4 C21 107.5(3) ?
C20 N4 C52 126.4(3) ?
C21 N4 C52 126.1(3) ?
O1 C1 C2 119.0(5) ?
O1 C1 C6 123.7(4) ?
C2 C1 C6 117.3(5) ?
C3 C2 C1 121.1(6) ?
C3 C2 H2A 119.5 ?
C1 C2 H2A 119.5 ?
C4 C3 C2 121.2(6) ?
C4 C3 H3 119.4 ?
C2 C3 H3 119.4 ?
C3 C4 C5 119.5(6) ?
C3 C4 H4 120.3 ?
C5 C4 H4 120.3 ?
C4 C5 C6 122.2(6) ?
C4 C5 H5 118.9 ?
C6 C5 H5 118.9 ?
C5 C6 C1 118.5(5) ?
C5 C6 C7 120.4(4) ?
C1 C6 C7 120.9(4) ?
N1 C7 N2 110.4(4) ?
N1 C7 C6 124.6(4) ?
N2 C7 C6 125.0(4) ?
C9 C8 N1 129.9(4) ?
C9 C8 C13 121.1(4) ?
N1 C8 C13 109.0(4) ?
C8 C9 C10 117.2(5) ?
C8 C9 H9 121.4 ?
C10 C9 H9 121.4 ?
C9 C10 C11 121.2(5) ?
C9 C10 H10 119.4 ?
C11 C10 H10 119.4 ?
C12 C11 C10 122.4(5) ?
C12 C11 H11 118.8 ?
C10 C11 H11 118.8 ?
C11 C12 C13 115.8(5) ?
C11 C12 H12 122.1 ?
C13 C12 H12 122.1 ?
C8 C13 N2 106.2(4) ?
C8 C13 C12 122.3(5) ?
N2 C13 C12 131.5(5) ?
O2 C14 C19 118.7(4) ?
O2 C14 C15 122.4(4) ?
C19 C14 C15 118.9(4) ?
C16 C15 C14 120.0(4) ?
C16 C15 H15 120.0 ?
C14 C15 H15 120.0 ?
C15 C16 C17 122.1(4) ?
C15 C16 H16 118.9 ?
C17 C16 H16 118.9 ?
C16 C17 C18 118.2(5) ?
C16 C17 H17 120.9 ?
C18 C17 H17 120.9 ?
C19 C18 C17 120.7(4) ?
C19 C18 H18 119.7 ?
C17 C18 H18 119.7 ?
C14 C19 C18 120.1(4) ?
C14 C19 C20 121.2(4) ?
C18 C19 C20 118.7(4) ?
N3 C20 N4 112.3(3) ?
N3 C20 C19 124.4(4) ?
N4 C20 C19 123.3(4) ?
N4 C21 C26 105.6(3) ?
N4 C21 C22 131.9(4) ?
C26 C21 C22 122.5(4) ?
C23 C22 C21 116.1(4) ?
C23 C22 H22 121.9 ?
C21 C22 H22 121.9 ?
C22 C23 C24 121.9(4) ?
C22 C23 H23 119.1 ?
C24 C23 H23 119.1 ?
C25 C24 C23 122.0(4) ?
C25 C24 H24 119.0 ?
C23 C24 H24 119.0 ?
C24 C25 C26 116.8(4) ?
C24 C25 H25 121.6 ?
C26 C25 H25 121.6 ?
C21 C26 C25 120.7(4) ?
C21 C26 N3 109.6(4) ?
C25 C26 N3 129.7(4) ?
N2 C50 C51 114.6(5) ?
N2 C50 H50A 108.6 ?
C51 C50 H50A 108.6 ?
N2 C50 H50B 108.6 ?
C51 C50 H50B 108.6 ?
H50A C50 H50B 107.6 ?
C50 C51 H51A 109.5 ?
C50 C51 H51B 109.5 ?
H51A C51 H51B 109.5 ?
C50 C51 H51C 109.5 ?
H51A C51 H51C 109.5 ?
H51B C51 H51C 109.5 ?
N4 C52 C53 111.5(4) ?
N4 C52 H52A 109.3 ?
C53 C52 H52A 109.3 ?
N4 C52 H52B 109.3 ?
C53 C52 H52B 109.3 ?
H52A C52 H52B 108.0 ?
C52 C53 H53A 109.5 ?
C52 C53 H53B 109.5 ?
H53A C53 H53B 109.5 ?
C52 C53 H53C 109.5 ?
H53A C53 H53C 109.5 ?
H53B C53 H53C 109.5 ?

loop_
_geom_bond_atom_site_label_1
_geom_bond_atom_site_label_2
_geom_bond_distance
_geom_bond_publ_flag
Zn1 O1 1.974(3) yes
Zn1 N1 1.989(3) yes
Zn1 N3 2.021(3) yes
Zn1 Cl1 2.1876(16) yes
O1 C1 1.325(6) ?
O2 C14 1.353(5) ?
O2 H2 0.8200 ?
N1 C7 1.335(5) ?
N1 C8 1.384(5) ?
N2 C7 1.370(5) ?
N2 C13 1.389(6) ?
N2 C50 1.506(7) ?
N3 C20 1.327(5) ?
N3 C26 1.394(5) ?
N4 C20 1.348(5) ?
N4 C21 1.382(5) ?
N4 C52 1.460(5) ?
C1 C2 1.412(7) ?
C1 C6 1.421(6) ?
C2 C3 1.368(8) ?
C2 H2A 0.9300 ?
C3 C4 1.354(8) ?
C3 H3 0.9300 ?
C4 C5 1.364(7) ?
C4 H4 0.9300 ?
C5 C6 1.391(7) ?
C5 H5 0.9300 ?
C6 C7 1.465(6) ?
C8 C9 1.369(6) ?
C8 C13 1.384(6) ?
C9 C10 1.383(6) ?
C9 H9 0.9300 ?
C10 C11 1.389(7) ?
C10 H10 0.9300 ?
C11 C12 1.363(8) ?
C11 H11 0.9300 ?
C12 C13 1.393(6) ?
C12 H12 0.9300 ?
C14 C19 1.383(6) ?
C14 C15 1.395(6) ?
C15 C16 1.361(6) ?
C15 H15 0.9300 ?
C16 C17 1.366(7) ?
C16 H16 0.9300 ?
C17 C18 1.391(6) ?
C17 H17 0.9300 ?
C18 C19 1.383(6) ?
C18 H18 0.9300 ?
C19 C20 1.482(5) ?
C21 C26 1.382(6) ?
C21 C22 1.391(5) ?
C22 C23 1.372(6) ?
C22 H22 0.9300 ?
C23 C24 1.387(6) ?
C23 H23 0.9300 ?
C24 C25 1.376(6) ?
C24 H24 0.9300 ?
C25 C26 1.392(6) ?
C25 H25 0.9300 ?
C50 C51 1.525(8) ?
C50 H50A 0.9700 ?
C50 H50B 0.9700 ?
C51 H51A 0.9600 ?
C51 H51B 0.9600 ?
C51 H51C 0.9600 ?
C52 C53 1.489(7) ?
C52 H52A 0.9700 ?
C52 H52B 0.9700 ?
C53 H53A 0.9600 ?
C53 H53B 0.9600 ?
C53 H53C 0.9600 ?

loop_
_geom_hbond_atom_site_label_D
_geom_hbond_atom_site_label_H
_geom_hbond_atom_site_label_A
_geom_hbond_site_symmetry_A
_geom_hbond_distance_DH
_geom_hbond_distance_HA
_geom_hbond_distance_DA
_geom_hbond_angle_DHA
O2 H2 O1 4_566 0.82 1.86 2.679(4) 179

loop_
_geom_torsion_atom_site_label_1
_geom_torsion_atom_site_label_2
_geom_torsion_atom_site_label_3
_geom_torsion_atom_site_label_4
_geom_torsion
_geom_torsion_publ_flag
N1 Zn1 O1 C1 -48.2(3) ?
N3 Zn1 O1 C1 65.3(3) ?
Cl1 Zn1 O1 C1 -168.4(3) ?
O1 Zn1 N1 C7 25.1(3) ?
N3 Zn1 N1 C7 -83.2(3) ?
Cl1 Zn1 N1 C7 143.2(3) ?
O1 Zn1 N1 C8 -148.9(4) ?
N3 Zn1 N1 C8 102.8(4) ?
Cl1 Zn1 N1 C8 -30.8(4) ?
O1 Zn1 N3 C20 -121.5(4) ?
N1 Zn1 N3 C20 -22.9(4) ?
Cl1 Zn1 N3 C20 112.0(4) ?
O1 Zn1 N3 C26 62.8(3) ?
N1 Zn1 N3 C26 161.4(3) ?
Cl1 Zn1 N3 C26 -63.7(3) ?
Zn1 O1 C1 C2 -139.1(4) ?
Zn1 O1 C1 C6 41.7(5) ?
O1 C1 C2 C3 177.1(5) ?
C6 C1 C2 C3 -3.7(7) ?
C1 C2 C3 C4 -0.2(8) ?
C2 C3 C4 C5 2.0(8) ?
C3 C4 C5 C6 0.4(8) ?
C4 C5 C6 C1 -4.4(7) ?
C4 C5 C6 C7 179.8(5) ?
O1 C1 C6 C5 -174.9(4) ?
C2 C1 C6 C5 5.9(6) ?
O1 C1 C6 C7 0.8(7) ?
C2 C1 C6 C7 -178.4(4) ?
C8 N1 C7 N2 0.5(5) ?
Zn1 N1 C7 N2 -174.8(3) ?
C8 N1 C7 C6 -177.7(4) ?
Zn1 N1 C7 C6 6.9(6) ?
C13 N2 C7 N1 -0.5(5) ?
C50 N2 C7 N1 173.5(5) ?
C13 N2 C7 C6 177.7(4) ?
C50 N2 C7 C6 -8.3(7) ?
C5 C6 C7 N1 146.9(5) ?
C1 C6 C7 N1 -28.8(7) yes
C5 C6 C7 N2 -31.1(7) ?
C1 C6 C7 N2 153.2(4) ?
C7 N1 C8 C9 179.0(5) ?
Zn1 N1 C8 C9 -6.4(7) ?
C7 N1 C8 C13 -0.4(5) ?
Zn1 N1 C8 C13 174.2(3) ?
N1 C8 C9 C10 179.9(4) ?
C13 C8 C9 C10 -0.8(7) ?
C8 C9 C10 C11 -0.8(7) ?
C9 C10 C11 C12 1.9(8) ?
C10 C11 C12 C13 -1.2(8) ?
C9 C8 C13 N2 -179.4(4) ?
N1 C8 C13 N2 0.1(5) ?
C9 C8 C13 C12 1.5(7) ?
N1 C8 C13 C12 -179.0(4) ?
C7 N2 C13 C8 0.3(5) ?
C50 N2 C13 C8 -174.3(4) ?
C7 N2 C13 C12 179.3(5) ?
C50 N2 C13 C12 4.7(8) ?
C11 C12 C13 C8 -0.5(7) ?
C11 C12 C13 N2 -179.3(5) ?
O2 C14 C15 C16 178.6(4) ?
C19 C14 C15 C16 1.3(7) ?
C14 C15 C16 C17 1.1(7) ?
C15 C16 C17 C18 -1.8(7) ?
C16 C17 C18 C19 0.2(7) ?
O2 C14 C19 C18 179.7(4) ?
C15 C14 C19 C18 -2.9(7) ?
O2 C14 C19 C20 -1.8(6) ?
C15 C14 C19 C20 175.6(4) ?
C17 C18 C19 C14 2.2(7) ?
C17 C18 C19 C20 -176.3(4) ?
C26 N3 C20 N4 0.3(5) ?
Zn1 N3 C20 N4 -176.1(3) ?
C26 N3 C20 C19 -176.7(4) ?
Zn1 N3 C20 C19 6.9(6) ?
C21 N4 C20 N3 -0.6(5) ?
C52 N4 C20 N3 -178.2(4) ?
C21 N4 C20 C19 176.5(4) ?
C52 N4 C20 C19 -1.2(7) ?
C14 C19 C20 N3 -98.9(5) yes
C18 C19 C20 N3 79.6(6) ?
C14 C19 C20 N4 84.4(6) ?
C18 C19 C20 N4 -97.1(5) ?
C20 N4 C21 C26 0.5(5) ?
C52 N4 C21 C26 178.2(4) ?
C20 N4 C21 C22 179.0(5) ?
C52 N4 C21 C22 -3.4(8) ?
N4 C21 C22 C23 -177.8(4) ?
C26 C21 C22 C23 0.4(7) ?
C21 C22 C23 C24 -0.8(7) ?
C22 C23 C24 C25 0.6(8) ?
C23 C24 C25 C26 0.1(7) ?
N4 C21 C26 C25 178.8(4) ?
C22 C21 C26 C25 0.2(7) ?
N4 C21 C26 N3 -0.4(5) ?
C22 C21 C26 N3 -179.0(4) ?
C24 C25 C26 C21 -0.5(7) ?
C24 C25 C26 N3 178.6(4) ?
C20 N3 C26 C21 0.1(5) ?
Zn1 N3 C26 C21 176.5(3) ?
C20 N3 C26 C25 -179.1(4) ?
Zn1 N3 C26 C25 -2.6(6) ?
C7 N2 C50 C51 109.9(6) ?
C13 N2 C50 C51 -76.9(7) ?
C20 N4 C52 C53 97.3(5) ?
C21 N4 C52 C53 -80.0(5) ?
